data_4064230
loop_
_publ_author_name
'Zhang, Shu-Hua'
'So, Cheuk-Wai'

_publ_section_title
;
 Synthesis and Characterization of an Amidinate-Stabilized Bisgermylene
 Oxide and Sulfide
;
_journal_issue 7
_journal_name_full Organometallics
_journal_page_first 2059
_journal_paper_doi 10.1021/om101194f
_journal_volume 30
_journal_year 2011
_chemical_formula_moiety 'C58 H86 Ge2 N4 O'
_chemical_formula_sum 'C58 H86 Ge2 N4 O'
_chemical_formula_weight 1000.49
_chemical_name_systematic
; 
 ? 
;
_space_group_IT_number 14
_symmetry_cell_setting monoclinic
_symmetry_space_group_name_Hall '-P 2ybc'
_symmetry_space_group_name_H-M 'P 1 21/c 1'
_atom_sites_solution_hydrogens geom
_atom_sites_solution_primary direct
_atom_sites_solution_secondary difmap
_audit_creation_method SHELXL-97
_cell_angle_alpha 90.00
_cell_angle_beta 119.477(4)
_cell_angle_gamma 90.00
_cell_formula_units_Z 2
_cell_length_a 12.1248(7)
_cell_length_b 19.2482(12)
_cell_length_c 13.3429(6)
_cell_measurement_reflns_used 4302
_cell_measurement_temperature 103(2)
_cell_measurement_theta_max 24.80
_cell_measurement_theta_min 2.75
_cell_volume 2710.9(3)
_computing_cell_refinement 'Bruker SAINT'
_computing_data_collection 'Bruker APEX2'
_computing_data_reduction 'Bruker SAINT'
_computing_molecular_graphics 'Bruker SHELXTL'
_computing_publication_material 'Bruker SHELXTL'
_computing_structure_refinement 'SHELXL-97 (Sheldrick, 2008)'
_computing_structure_solution 'SHELXS-97 (Sheldrick, 2008)'
_diffrn_ambient_temperature 103(2)
_diffrn_measured_fraction_theta_full 0.988
_diffrn_measured_fraction_theta_max 0.988
_diffrn_measurement_device_type 'Bruker APEX-II CCD'
_diffrn_measurement_method '\f and \w scans'
_diffrn_radiation_monochromator graphite
_diffrn_radiation_source 'fine-focus sealed tube'
_diffrn_radiation_type MoK\a
_diffrn_radiation_wavelength 0.71073
_diffrn_reflns_av_R_equivalents 0.0822
_diffrn_reflns_av_sigmaI/netI 0.0784
_diffrn_reflns_limit_h_max 9
_diffrn_reflns_limit_h_min -17
_diffrn_reflns_limit_k_max 27
_diffrn_reflns_limit_k_min -27
_diffrn_reflns_limit_l_max 19
_diffrn_reflns_limit_l_min -15
_diffrn_reflns_number 41399
_diffrn_reflns_theta_full 30.67
_diffrn_reflns_theta_max 30.67
_diffrn_reflns_theta_min 1.93
_exptl_absorpt_coefficient_mu 1.150
_exptl_absorpt_correction_T_max 0.9554
_exptl_absorpt_correction_T_min 0.6562
_exptl_absorpt_correction_type multi-scan
_exptl_absorpt_process_details sadabs
_exptl_crystal_colour yellow
_exptl_crystal_density_diffrn 1.226
_exptl_crystal_density_method 'not measured'
_exptl_crystal_description needle
_exptl_crystal_F_000 1068
_exptl_crystal_size_max 0.40
_exptl_crystal_size_mid 0.04
_exptl_crystal_size_min 0.04
_refine_diff_density_max 0.709
_refine_diff_density_min -0.777
_refine_diff_density_rms 0.167
_refine_ls_extinction_method none
_refine_ls_goodness_of_fit_ref 1.061
_refine_ls_hydrogen_treatment constr
_refine_ls_matrix_type full
_refine_ls_number_parameters 318
_refine_ls_number_reflns 8312
_refine_ls_number_restraints 0
_refine_ls_restrained_S_all 1.061
_refine_ls_R_factor_all 0.1193
_refine_ls_R_factor_gt 0.0589
_refine_ls_shift/su_max 0.001
_refine_ls_shift/su_mean 0.000
_refine_ls_structure_factor_coef Fsqd
_refine_ls_weighting_details 'calc w=1/[\s^2^(Fo^2^)+(0.0911P)^2^+0.1044P] where P=(Fo^2^+2Fc^2^)/3'
_refine_ls_weighting_scheme calc
_refine_ls_wR_factor_gt 0.1446
_refine_ls_wR_factor_ref 0.1844
_reflns_number_gt 4985
_reflns_number_total 8312
_reflns_threshold_expression >2sigma(I)
_cod_data_source_file om101194f_si_001.cif
_cod_data_source_block scw228
_cod_depositor_comments
;
The following automatic conversions were performed:

'_symmetry_cell_setting' value 'Monoclinic' changed to 'monoclinic'
according to /home/saulius/struct/CIF-dictionaries/cif_core.dic
dictionary named 'cif_core.dic' version 2.4.1 from 2010-06-29.

Automatic conversion script
Id: cif_fix_values 1715 2011-07-08 13:25:40Z adriana 
;
_cod_original_sg_symbol_H-M P2(1)/c
_cod_database_code 4064230

loop_
_symmetry_equiv_pos_as_xyz
'x, y, z'
'-x, y+1/2, -z+1/2'
'-x, -y, -z'
'x, -y-1/2, z-1/2'

loop_
_atom_site_label
_atom_site_type_symbol
_atom_site_fract_x
_atom_site_fract_y
_atom_site_fract_z
_atom_site_U_iso_or_equiv
_atom_site_adp_type
_atom_site_occupancy
_atom_site_symmetry_multiplicity
_atom_site_calc_flag
_atom_site_refinement_flags
Ge1 Ge 0.95889(6) 0.10098(4) 0.95460(5) 0.02045(15) Uani 0.50 1 d P
Ge2 Ge 1.03004(6) -0.06569(3) 1.03479(6) 0.01682(15) Uani 0.50 1 d P
O1 O 0.9989(4) 0.0241(2) 1.0323(4) 0.0383(10) Uani 0.50 1 d P
N1 N 1.02115(19) 0.08542(11) 0.84055(19) 0.0200(4) Uani 1 1 d .
N2 N 0.8256(2) 0.06886(11) 0.79274(18) 0.0209(5) Uani 1 1 d .
C1 C 1.1393(2) 0.10481(13) 0.8500(2) 0.0199(5) Uani 1 1 d .
C2 C 1.2263(2) 0.05326(13) 0.8595(2) 0.0188(5) Uani 1 1 d .
C3 C 1.1927(2) -0.02368(13) 0.8466(2) 0.0211(5) Uani 1 1 d .
H3 H 1.1035 -0.0282 0.8309 0.025 Uiso 1 1 calc R
C4 C 1.2004(3) -0.05562(15) 0.7449(3) 0.0340(7) Uani 1 1 d .
H4A H 1.2886 -0.0550 0.7613 0.051 Uiso 1 1 calc R
H4B H 1.1478 -0.0286 0.6752 0.051 Uiso 1 1 calc R
H4C H 1.1698 -0.1037 0.7335 0.051 Uiso 1 1 calc R
C5 C 1.2786(3) -0.06364(14) 0.9573(3) 0.0277(6) Uani 1 1 d .
H5A H 1.2743 -0.0423 1.0220 0.042 Uiso 1 1 calc R
H5B H 1.3661 -0.0622 0.9719 0.042 Uiso 1 1 calc R
H5C H 1.2504 -0.1121 0.9488 0.042 Uiso 1 1 calc R
C6 C 1.3462(2) 0.07366(13) 0.8806(2) 0.0225(5) Uani 1 1 d .
H6 H 1.4052 0.0394 0.8861 0.027 Uiso 1 1 calc R
C7 C 1.3803(2) 0.14272(14) 0.8936(3) 0.0278(6) Uani 1 1 d .
H7 H 1.4624 0.1558 0.9083 0.033 Uiso 1 1 calc R
C8 C 1.2950(3) 0.19268(14) 0.8854(3) 0.0328(7) Uani 1 1 d .
H8 H 1.3194 0.2402 0.8948 0.039 Uiso 1 1 calc R
C9 C 1.1738(3) 0.17517(14) 0.8637(3) 0.0298(6) Uani 1 1 d .
C10 C 1.0831(3) 0.23310(16) 0.8545(4) 0.0488(10) Uani 1 1 d .
H10 H 1.0009 0.2114 0.8379 0.059 Uiso 1 1 calc R
C11 C 1.1343(4) 0.2731(2) 0.9659(4) 0.0648(12) Uani 1 1 d .
H11A H 1.2157 0.2942 0.9843 0.097 Uiso 1 1 calc R
H11B H 1.1463 0.2414 1.0280 0.097 Uiso 1 1 calc R
H11C H 1.0742 0.3096 0.9578 0.097 Uiso 1 1 calc R
C12 C 1.0567(4) 0.28455(19) 0.7543(4) 0.0653(13) Uani 1 1 d .
H12A H 1.1345 0.3099 0.7728 0.098 Uiso 1 1 calc R
H12B H 0.9907 0.3176 0.7447 0.098 Uiso 1 1 calc R
H12C H 1.0283 0.2584 0.6827 0.098 Uiso 1 1 calc R
C13 C 0.9049(2) 0.07961(12) 0.7510(2) 0.0192(5) Uani 1 1 d .
C14 C 0.8680(3) 0.07732(15) 0.6229(2) 0.0265(6) Uani 1 1 d .
C15 C 0.7480(3) 0.1176(2) 0.5471(3) 0.0438(9) Uani 1 1 d .
H15A H 0.7605 0.1666 0.5705 0.066 Uiso 1 1 calc R
H15B H 0.6780 0.0985 0.5553 0.066 Uiso 1 1 calc R
H15C H 0.7280 0.1140 0.4667 0.066 Uiso 1 1 calc R
C16 C 0.8423(4) -0.00015(17) 0.5864(3) 0.0444(9) Uani 1 1 d .
H16A H 0.7675 -0.0161 0.5900 0.067 Uiso 1 1 calc R
H16B H 0.9159 -0.0282 0.6387 0.067 Uiso 1 1 calc R
H16C H 0.8273 -0.0051 0.5076 0.067 Uiso 1 1 calc R
C17 C 0.9713(3) 0.10340(17) 0.5984(2) 0.0335(7) Uani 1 1 d .
H17A H 1.0470 0.0744 0.6396 0.050 Uiso 1 1 calc R
H17B H 0.9923 0.1516 0.6244 0.050 Uiso 1 1 calc R
H17C H 0.9409 0.1009 0.5155 0.050 Uiso 1 1 calc R
C18 C 0.6907(2) 0.07178(13) 0.7415(2) 0.0181(5) Uani 1 1 d .
C19 C 0.6221(2) 0.00951(13) 0.7223(2) 0.0184(5) Uani 1 1 d .
C20 C 0.6827(2) -0.06172(13) 0.7398(2) 0.0231(5) Uani 1 1 d .
H20 H 0.7713 -0.0551 0.7545 0.028 Uiso 1 1 calc R
C21 C 0.6117(3) -0.10698(17) 0.6316(3) 0.0395(8) Uani 1 1 d .
H21A H 0.5280 -0.1190 0.6208 0.059 Uiso 1 1 calc R
H21B H 0.6600 -0.1496 0.6407 0.059 Uiso 1 1 calc R
H21C H 0.6017 -0.0812 0.5643 0.059 Uiso 1 1 calc R
C22 C 0.6897(4) -0.09816(18) 0.8430(3) 0.0424(8) Uani 1 1 d .
H22A H 0.6038 -0.1055 0.8304 0.064 Uiso 1 1 calc R
H22B H 0.7377 -0.0695 0.9118 0.064 Uiso 1 1 calc R
H22C H 0.7321 -0.1431 0.8538 0.064 Uiso 1 1 calc R
C23 C 0.4929(2) 0.01390(14) 0.6860(2) 0.0223(5) Uani 1 1 d .
H23 H 0.4451 -0.0277 0.6711 0.027 Uiso 1 1 calc R
C24 C 0.4331(2) 0.07672(15) 0.6713(2) 0.0274(6) Uani 1 1 d .
H24 H 0.3455 0.0784 0.6481 0.033 Uiso 1 1 calc R
C25 C 0.5011(3) 0.13736(15) 0.6903(2) 0.0271(6) Uani 1 1 d .
H25 H 0.4592 0.1807 0.6790 0.033 Uiso 1 1 calc R
C26 C 0.6298(3) 0.13638(14) 0.7258(2) 0.0231(5) Uani 1 1 d .
C27 C 0.6999(3) 0.20479(14) 0.7472(3) 0.0322(7) Uani 1 1 d .
H27 H 0.7827 0.1954 0.7504 0.039 Uiso 1 1 calc R
C28 C 0.7276(4) 0.23574(19) 0.8626(4) 0.0593(11) Uani 1 1 d .
H28A H 0.7786 0.2029 0.9245 0.089 Uiso 1 1 calc R
H28B H 0.6477 0.2448 0.8619 0.089 Uiso 1 1 calc R
H28C H 0.7745 0.2794 0.8756 0.089 Uiso 1 1 calc R
C29 C 0.6252(4) 0.25729(17) 0.6484(3) 0.0500(9) Uani 1 1 d .
H29A H 0.5483 0.2717 0.6496 0.075 Uiso 1 1 calc R
H29B H 0.6019 0.2353 0.5744 0.075 Uiso 1 1 calc R
H29C H 0.6781 0.2981 0.6589 0.075 Uiso 1 1 calc R

loop_
_atom_site_aniso_label
_atom_site_aniso_U_11
_atom_site_aniso_U_22
_atom_site_aniso_U_33
_atom_site_aniso_U_23
_atom_site_aniso_U_13
_atom_site_aniso_U_12
Ge1 0.0132(3) 0.0323(4) 0.0140(3) -0.0007(3) 0.0053(2) -0.0028(3)
Ge2 0.0124(3) 0.0134(3) 0.0238(3) 0.0016(3) 0.0083(2) 0.0002(3)
O1 0.030(2) 0.047(3) 0.037(3) 0.010(2) 0.015(2) 0.003(2)
N1 0.0138(9) 0.0230(10) 0.0241(11) -0.0024(9) 0.0100(9) -0.0041(8)
N2 0.0142(9) 0.0286(11) 0.0199(10) -0.0037(9) 0.0083(8) -0.0063(9)
C1 0.0127(11) 0.0238(12) 0.0242(13) -0.0020(10) 0.0098(10) -0.0027(10)
C2 0.0155(11) 0.0220(12) 0.0187(12) 0.0013(9) 0.0083(9) -0.0014(9)
C3 0.0191(12) 0.0194(12) 0.0251(13) -0.0007(10) 0.0110(10) -0.0016(10)
C4 0.0473(19) 0.0241(14) 0.0360(17) -0.0067(12) 0.0245(15) -0.0032(13)
C5 0.0248(13) 0.0232(13) 0.0340(15) 0.0048(12) 0.0136(12) 0.0032(11)
C6 0.0163(11) 0.0246(13) 0.0282(13) 0.0001(11) 0.0122(10) 0.0013(10)
C7 0.0156(12) 0.0275(14) 0.0420(17) 0.0000(12) 0.0156(12) -0.0040(10)
C8 0.0233(14) 0.0202(13) 0.058(2) -0.0027(13) 0.0220(14) -0.0051(11)
C9 0.0213(13) 0.0225(13) 0.0486(18) -0.0023(12) 0.0194(13) -0.0007(11)
C10 0.0274(16) 0.0237(15) 0.102(3) -0.0137(18) 0.0365(19) -0.0048(13)
C11 0.083(3) 0.049(2) 0.080(3) -0.002(2) 0.055(3) 0.023(2)
C12 0.050(2) 0.042(2) 0.072(3) -0.0015(19) 0.005(2) 0.0192(18)
C13 0.0170(11) 0.0176(11) 0.0227(12) -0.0001(10) 0.0095(10) -0.0020(9)
C14 0.0208(12) 0.0367(16) 0.0218(13) 0.0030(11) 0.0105(11) -0.0038(11)
C15 0.0249(15) 0.081(3) 0.0222(15) 0.0064(16) 0.0093(12) 0.0085(16)
C16 0.060(2) 0.046(2) 0.0326(17) -0.0158(15) 0.0271(17) -0.0246(17)
C17 0.0293(15) 0.0480(18) 0.0223(14) 0.0004(13) 0.0120(12) -0.0091(14)
C18 0.0131(11) 0.0247(13) 0.0178(11) -0.0014(10) 0.0085(9) -0.0035(9)
C19 0.0144(11) 0.0223(12) 0.0176(11) -0.0006(10) 0.0073(9) -0.0029(9)
C20 0.0154(11) 0.0230(12) 0.0261(13) 0.0007(11) 0.0064(10) -0.0008(10)
C21 0.0313(16) 0.0372(17) 0.0425(19) -0.0141(15) 0.0123(14) 0.0012(14)
C22 0.047(2) 0.0436(19) 0.0411(19) 0.0126(15) 0.0249(16) 0.0096(15)
C23 0.0155(11) 0.0279(13) 0.0245(13) -0.0046(11) 0.0107(10) -0.0051(10)
C24 0.0147(12) 0.0388(16) 0.0268(14) -0.0029(12) 0.0086(11) 0.0026(11)
C25 0.0239(13) 0.0288(14) 0.0275(14) 0.0004(12) 0.0118(11) 0.0057(11)
C26 0.0252(13) 0.0229(12) 0.0218(13) -0.0011(10) 0.0119(11) -0.0016(11)
C27 0.0385(17) 0.0227(14) 0.0377(17) -0.0047(12) 0.0206(14) -0.0073(12)
C28 0.089(3) 0.043(2) 0.061(3) -0.0278(19) 0.049(2) -0.033(2)
C29 0.054(2) 0.0264(16) 0.066(3) 0.0123(16) 0.0272(19) 0.0034(15)

loop_
_atom_type_symbol
_atom_type_description
_atom_type_scat_dispersion_real
_atom_type_scat_dispersion_imag
_atom_type_scat_source
C C 0.0033 0.0016 'International Tables Vol C Tables 4.2.6.8 and 6.1.1.4'
H H 0.0000 0.0000 'International Tables Vol C Tables 4.2.6.8 and 6.1.1.4'
Ge Ge 0.1547 1.8001 'International Tables Vol C Tables 4.2.6.8 and 6.1.1.4'
N N 0.0061 0.0033 'International Tables Vol C Tables 4.2.6.8 and 6.1.1.4'
O O 0.0106 0.0060 'International Tables Vol C Tables 4.2.6.8 and 6.1.1.4'

loop_
_geom_angle_atom_site_label_1
_geom_angle_atom_site_label_2
_geom_angle_atom_site_label_3
_geom_angle
_geom_angle_site_symmetry_1
_geom_angle_site_symmetry_3
Ge2 Ge1 O1 21.96(16) 3_757 .
Ge2 Ge1 N1 84.40(11) 3_757 .
O1 Ge1 N1 103.00(16) . .
Ge2 Ge1 N2 83.86(10) 3_757 .
O1 Ge1 N2 102.47(16) . .
N1 Ge1 N2 63.73(9) . .
Ge1 Ge2 O1 144.6(3) 3_757 3_757
Ge1 Ge2 O1 168.75(18) 3_757 .
O1 Ge2 O1 46.1(3) 3_757 .
Ge1 Ge2 N1 76.19(11) 3_757 3_757
O1 Ge2 N1 132.1(2) 3_757 3_757
O1 Ge2 N1 92.80(16) . 3_757
Ge1 Ge2 N2 76.95(10) 3_757 3_757
O1 Ge2 N2 131.4(2) 3_757 3_757
O1 Ge2 N2 95.98(15) . 3_757
N1 Ge2 N2 62.15(8) 3_757 3_757
Ge1 Ge2 Ge2 172.58(11) 3_757 3_757
O1 Ge2 Ge2 28.5(2) 3_757 3_757
O1 Ge2 Ge2 17.60(14) . 3_757
N1 Ge2 Ge2 108.30(7) 3_757 3_757
N2 Ge2 Ge2 110.30(7) 3_757 3_757
Ge2 O1 O1 94.7(5) 3_757 3_757
Ge2 O1 Ge1 13.38(10) 3_757 .
O1 O1 Ge1 108.1(5) 3_757 .
Ge2 O1 Ge2 133.9(3) 3_757 .
O1 O1 Ge2 39.2(3) 3_757 .
Ge1 O1 Ge2 147.2(3) . .
C13 N1 C1 132.6(2) . .
C13 N1 Ge1 93.72(16) . .
C1 N1 Ge1 128.69(17) . .
C13 N1 Ge2 95.82(16) . 3_757
C1 N1 Ge2 131.39(17) . 3_757
Ge1 N1 Ge2 19.41(3) . 3_757
C13 N2 C18 132.8(2) . .
C13 N2 Ge1 92.06(15) . .
C18 N2 Ge1 127.86(17) . .
C13 N2 Ge2 94.48(16) . 3_757
C18 N2 Ge2 131.79(17) . 3_757
Ge1 N2 Ge2 19.19(3) . 3_757
C9 C1 C2 120.5(2) . .
C9 C1 N1 119.1(2) . .
C2 C1 N1 120.0(2) . .
C6 C2 C1 118.7(2) . .
C6 C2 C3 119.4(2) . .
C1 C2 C3 121.9(2) . .
C2 C3 C5 111.2(2) . .
C2 C3 C4 111.2(2) . .
C5 C3 C4 110.1(2) . .
C2 C3 H3 108.1 . .
C5 C3 H3 108.1 . .
C4 C3 H3 108.1 . .
C3 C4 H4A 109.5 . .
C3 C4 H4B 109.5 . .
H4A C4 H4B 109.5 . .
C3 C4 H4C 109.5 . .
H4A C4 H4C 109.5 . .
H4B C4 H4C 109.5 . .
C3 C5 H5A 109.5 . .
C3 C5 H5B 109.5 . .
H5A C5 H5B 109.5 . .
C3 C5 H5C 109.5 . .
H5A C5 H5C 109.5 . .
H5B C5 H5C 109.5 . .
C7 C6 C2 121.1(2) . .
C7 C6 H6 119.5 . .
C2 C6 H6 119.5 . .
C8 C7 C6 119.8(2) . .
C8 C7 H7 120.1 . .
C6 C7 H7 120.1 . .
C7 C8 C9 121.5(3) . .
C7 C8 H8 119.3 . .
C9 C8 H8 119.3 . .
C8 C9 C1 118.5(2) . .
C8 C9 C10 119.0(2) . .
C1 C9 C10 122.5(2) . .
C11 C10 C9 111.2(3) . .
C11 C10 C12 109.3(3) . .
C9 C10 C12 111.5(3) . .
C11 C10 H10 108.2 . .
C9 C10 H10 108.2 . .
C12 C10 H10 108.2 . .
C10 C11 H11A 109.5 . .
C10 C11 H11B 109.5 . .
H11A C11 H11B 109.5 . .
C10 C11 H11C 109.5 . .
H11A C11 H11C 109.5 . .
H11B C11 H11C 109.5 . .
C10 C12 H12A 109.5 . .
C10 C12 H12B 109.5 . .
H12A C12 H12B 109.5 . .
C10 C12 H12C 109.5 . .
H12A C12 H12C 109.5 . .
H12B C12 H12C 109.5 . .
N1 C13 N2 107.4(2) . .
N1 C13 C14 126.8(2) . .
N2 C13 C14 125.4(2) . .
C15 C14 C17 107.9(2) . .
C15 C14 C13 112.7(2) . .
C17 C14 C13 114.1(2) . .
C15 C14 C16 107.7(3) . .
C17 C14 C16 108.0(3) . .
C13 C14 C16 106.2(2) . .
C14 C15 H15A 109.5 . .
C14 C15 H15B 109.5 . .
H15A C15 H15B 109.5 . .
C14 C15 H15C 109.5 . .
H15A C15 H15C 109.5 . .
H15B C15 H15C 109.5 . .
C14 C16 H16A 109.5 . .
C14 C16 H16B 109.5 . .
H16A C16 H16B 109.5 . .
C14 C16 H16C 109.5 . .
H16A C16 H16C 109.5 . .
H16B C16 H16C 109.5 . .
C14 C17 H17A 109.5 . .
C14 C17 H17B 109.5 . .
H17A C17 H17B 109.5 . .
C14 C17 H17C 109.5 . .
H17A C17 H17C 109.5 . .
H17B C17 H17C 109.5 . .
C26 C18 C19 120.3(2) . .
C26 C18 N2 119.9(2) . .
C19 C18 N2 119.2(2) . .
C23 C19 C18 118.2(2) . .
C23 C19 C20 118.9(2) . .
C18 C19 C20 122.9(2) . .
C22 C20 C19 111.4(2) . .
C22 C20 C21 110.3(3) . .
C19 C20 C21 111.2(2) . .
C22 C20 H20 107.9 . .
C19 C20 H20 107.9 . .
C21 C20 H20 107.9 . .
C20 C21 H21A 109.5 . .
C20 C21 H21B 109.5 . .
H21A C21 H21B 109.5 . .
C20 C21 H21C 109.5 . .
H21A C21 H21C 109.5 . .
H21B C21 H21C 109.5 . .
C20 C22 H22A 109.5 . .
C20 C22 H22B 109.5 . .
H22A C22 H22B 109.5 . .
C20 C22 H22C 109.5 . .
H22A C22 H22C 109.5 . .
H22B C22 H22C 109.5 . .
C24 C23 C19 121.8(2) . .
C24 C23 H23 119.1 . .
C19 C23 H23 119.1 . .
C23 C24 C25 119.5(2) . .
C23 C24 H24 120.2 . .
C25 C24 H24 120.2 . .
C24 C25 C26 121.4(3) . .
C24 C25 H25 119.3 . .
C26 C25 H25 119.3 . .
C25 C26 C18 118.8(2) . .
C25 C26 C27 118.9(2) . .
C18 C26 C27 122.3(2) . .
C26 C27 C28 110.7(3) . .
C26 C27 C29 111.5(3) . .
C28 C27 C29 110.5(3) . .
C26 C27 H27 108.0 . .
C28 C27 H27 108.0 . .
C29 C27 H27 108.0 . .
C27 C28 H28A 109.5 . .
C27 C28 H28B 109.5 . .
H28A C28 H28B 109.5 . .
C27 C28 H28C 109.5 . .
H28A C28 H28C 109.5 . .
H28B C28 H28C 109.5 . .
C27 C29 H29A 109.5 . .
C27 C29 H29B 109.5 . .
H29A C29 H29B 109.5 . .
C27 C29 H29C 109.5 . .
H29A C29 H29C 109.5 . .
H29B C29 H29C 109.5 . .

loop_
_geom_bond_atom_site_label_1
_geom_bond_atom_site_label_2
_geom_bond_distance
_geom_bond_site_symmetry_2
Ge1 Ge2 0.6934(7) 3_757
Ge1 O1 1.733(4) .
Ge1 N1 2.026(2) .
Ge1 N2 2.055(2) .
Ge2 Ge1 0.6935(7) 3_757
Ge2 O1 1.120(4) 3_757
Ge2 O1 1.766(5) .
Ge2 N1 2.077(2) 3_757
Ge2 N2 2.097(2) 3_757
Ge2 Ge2 2.6686(14) 3_757
O1 Ge2 1.120(4) 3_757
O1 O1 1.276(9) 3_757
N1 C13 1.330(3) .
N1 C1 1.425(3) .
N1 Ge2 2.077(2) 3_757
N2 C13 1.343(3) .
N2 C18 1.430(3) .
N2 Ge2 2.097(2) 3_757
C1 C9 1.402(4) .
C1 C2 1.407(4) .
C2 C6 1.394(3) .
C2 C3 1.523(3) .
C3 C5 1.531(4) .
C3 C4 1.533(4) .
C3 H3 1.0000 .
C4 H4A 0.9800 .
C4 H4B 0.9800 .
C4 H4C 0.9800 .
C5 H5A 0.9800 .
C5 H5B 0.9800 .
C5 H5C 0.9800 .
C6 C7 1.378(4) .
C6 H6 0.9500 .
C7 C8 1.377(4) .
C7 H7 0.9500 .
C8 C9 1.392(4) .
C8 H8 0.9500 .
C9 C10 1.528(4) .
C10 C11 1.510(6) .
C10 C12 1.565(6) .
C10 H10 1.0000 .
C11 H11A 0.9800 .
C11 H11B 0.9800 .
C11 H11C 0.9800 .
C12 H12A 0.9800 .
C12 H12B 0.9800 .
C12 H12C 0.9800 .
C13 C14 1.540(4) .
C14 C15 1.514(4) .
C14 C17 1.526(4) .
C14 C16 1.552(4) .
C15 H15A 0.9800 .
C15 H15B 0.9800 .
C15 H15C 0.9800 .
C16 H16A 0.9800 .
C16 H16B 0.9800 .
C16 H16C 0.9800 .
C17 H17A 0.9800 .
C17 H17B 0.9800 .
C17 H17C 0.9800 .
C18 C26 1.408(4) .
C18 C19 1.409(3) .
C19 C23 1.396(3) .
C19 C20 1.518(4) .
C20 C22 1.510(4) .
C20 C21 1.537(4) .
C20 H20 1.0000 .
C21 H21A 0.9800 .
C21 H21B 0.9800 .
C21 H21C 0.9800 .
C22 H22A 0.9800 .
C22 H22B 0.9800 .
C22 H22C 0.9800 .
C23 C24 1.373(4) .
C23 H23 0.9500 .
C24 C25 1.379(4) .
C24 H24 0.9500 .
C25 C26 1.390(4) .
C25 H25 0.9500 .
C26 C27 1.516(4) .
C27 C28 1.526(5) .
C27 C29 1.550(4) .
C27 H27 1.0000 .
C28 H28A 0.9800 .
C28 H28B 0.9800 .
C28 H28C 0.9800 .
C29 H29A 0.9800 .
C29 H29B 0.9800 .
C29 H29C 0.9800 .
